data_7011122
loop_
_publ_author_name
'Mitsuo Kira'
'Takeaki Iwamoto'
'Toyotaro Maruyama'
'Tsuyoshi Kuzuguchi'
'Dongzhu Yin'
'Chizuko Kabuto'
'Hideki Sakurai'

_publ_section_title
;
 Hexakis(trialkylsilyl)cyclotrisilanes and photochemical generation of
 bis(trialkylsilyl)silylenes
;
_journal_issue 7
_journal_name_full 'J. Chem. Soc., Dalton Trans.'
_journal_page_first 1539
_journal_page_last 1544
_journal_paper_doi 10.1039/b107905k
_journal_year 2002
_chemical_formula_sum 'C42 H102 Si9'
_chemical_formula_weight 860.05
_space_group_IT_number 2
_symmetry_cell_setting triclinic
_symmetry_Int_Tables_number 2
_symmetry_space_group_name_Hall '-P 1'
_symmetry_space_group_name_H-M 'P -1'
_atom_sites_solution_hydrogens geom
_atom_sites_solution_primary direct
_atom_sites_solution_secondary difmap
_cell_angle_alpha 64.743(3)
_cell_angle_beta 77.141(2)
_cell_angle_gamma 89.051(2)
_cell_formula_units_Z 4
_cell_length_a 11.3299(5)
_cell_length_b 22.7554(10)
_cell_length_c 24.2288(13)
_cell_measurement_reflns_used 13903
_cell_measurement_temperature 150.2
_cell_measurement_theta_max 31.0
_cell_measurement_theta_min 1.6
_cell_volume 5485.9(5)
_computing_structure_refinement 'SHELXL-97 (Sheldrick, 1997)'
_computing_structure_solution 'SHELXS-97 (Sheldrick, 1990)'
_diffrn_ambient_temperature 150.2
_diffrn_detector_area_resol_mean 7.32
_diffrn_measured_fraction_theta_full 0.891
_diffrn_measured_fraction_theta_max 0.891
_diffrn_measurement_device_type 'Rigaku/MSC Mercury CCD'
_diffrn_measurement_method \w
_diffrn_radiation_monochromator graphite
_diffrn_radiation_source 'fine-focus sealed tube'
_diffrn_radiation_type MoK\a
_diffrn_radiation_wavelength 0.71070
_diffrn_reflns_av_R_equivalents 0.0450
_diffrn_reflns_av_sigmaI/netI 0.1174
_diffrn_reflns_limit_h_max 15
_diffrn_reflns_limit_h_min 0
_diffrn_reflns_limit_k_max 32
_diffrn_reflns_limit_k_min -32
_diffrn_reflns_limit_l_max 35
_diffrn_reflns_limit_l_min -33
_diffrn_reflns_number 31145
_diffrn_reflns_theta_full 31.00
_diffrn_reflns_theta_max 31.00
_diffrn_reflns_theta_min 3.50
_exptl_absorpt_coefficient_mu 0.243
_exptl_absorpt_correction_T_max 0.953
_exptl_absorpt_correction_T_min 0.745
_exptl_absorpt_correction_type multi-scan
_exptl_absorpt_process_details '(Jacobson, 1998)'
_exptl_crystal_colour Colorless
_exptl_crystal_density_diffrn 1.041
_exptl_crystal_density_method 'not measured'
_exptl_crystal_description Prism
_exptl_crystal_F_000 1920
_exptl_crystal_size_max 0.200
_exptl_crystal_size_mid 0.200
_exptl_crystal_size_min 0.200
_refine_diff_density_max 0.416
_refine_diff_density_min -0.353
_refine_diff_density_rms 0.064
_refine_ls_extinction_method none
_refine_ls_goodness_of_fit_ref 0.927
_refine_ls_hydrogen_treatment mixed
_refine_ls_matrix_type full
_refine_ls_number_parameters 973
_refine_ls_number_reflns 31145
_refine_ls_number_restraints 0
_refine_ls_restrained_S_all 0.927
_refine_ls_R_factor_all 0.1107
_refine_ls_R_factor_gt 0.0495
_refine_ls_shift/su_max 0.060
_refine_ls_shift/su_mean 0.003
_refine_ls_structure_factor_coef Fsqd
_refine_ls_weighting_details 'calc w=1/[\s^2^(Fo^2^)+(0.0336P)^2^+0.0000P] where P=(Fo^2^+2Fc^2^)/3'
_refine_ls_weighting_scheme calc
_refine_ls_wR_factor_gt 0.0896
_refine_ls_wR_factor_ref 0.1044
_reflns_number_gt 17805
_reflns_number_total 31145
_reflns_threshold_expression >2sigma(I)
_cod_data_source_file b107905k.txt
_cod_data_source_block hexasilylcyclotrisilane1b
_cod_original_sg_symbol_H-M 'P -1         '
_cod_database_code 7011122

loop_
_symmetry_equiv_pos_as_xyz
'x, y, z'
'-x, -y, -z'

loop_
_atom_site_label
_atom_site_type_symbol
_atom_site_fract_x
_atom_site_fract_y
_atom_site_fract_z
_atom_site_U_iso_or_equiv
_atom_site_adp_type
_atom_site_occupancy
_atom_site_symmetry_multiplicity
_atom_site_calc_flag
_atom_site_refinement_flags
_atom_site_disorder_assembly
_atom_site_disorder_group
Si1 Si -0.29951(5) 0.57584(3) 0.16621(3) 0.01622(12) Uani 1 1 d . . .
Si2 Si -0.26948(5) 0.46241(3) 0.21279(3) 0.01625(12) Uani 1 1 d . . .
Si3 Si -0.37535(5) 0.51142(3) 0.27688(3) 0.01724(12) Uani 1 1 d . . .
Si4 Si -0.46003(5) 0.62131(3) 0.11416(3) 0.01920(13) Uani 1 1 d . . .
Si5 Si -0.12029(5) 0.65037(3) 0.12292(3) 0.01984(13) Uani 1 1 d . . .
Si6 Si -0.35950(5) 0.40618(3) 0.16640(3) 0.01971(13) Uani 1 1 d . . .
Si7 Si -0.08506(5) 0.41620(3) 0.23687(3) 0.01925(13) Uani 1 1 d . . .
Si8 Si -0.58080(5) 0.46442(3) 0.32598(3) 0.02002(13) Uani 1 1 d . . .
Si9 Si -0.28563(6) 0.53883(3) 0.34472(3) 0.01970(13) Uani 1 1 d . . .
Si10 Si 0.16035(5) 0.01684(3) 0.28681(3) 0.01628(12) Uani 1 1 d . . .
Si11 Si 0.21236(5) -0.09316(3) 0.33230(3) 0.01574(12) Uani 1 1 d . . .
Si12 Si 0.25810(5) -0.03140(3) 0.22055(3) 0.01722(12) Uani 1 1 d . . .
Si13 Si -0.05542(5) 0.02430(3) 0.31530(3) 0.01942(13) Uani 1 1 d . . .
Si14 Si 0.27286(5) 0.10774(3) 0.28195(3) 0.01906(13) Uani 1 1 d . . .
Si15 Si 0.12868(6) -0.03824(3) 0.15719(3) 0.02217(13) Uani 1 1 d . . .
Si16 Si 0.36738(5) -0.11485(3) 0.39014(3) 0.01806(12) Uani 1 1 d . . .
Si17 Si 0.07483(5) -0.18848(3) 0.37010(3) 0.01958(13) Uani 1 1 d . . .
Si18 Si 0.46805(5) -0.00658(3) 0.16345(3) 0.01921(13) Uani 1 1 d . . .
C1 C -0.5620(2) 0.56539(11) 0.10385(11) 0.0251(5) Uani 1 1 d . . .
H2 H -0.6144 0.5904 0.0779 0.025 Uiso 1 1 calc R . .
H1 H -0.6102 0.5356 0.1442 0.025 Uiso 1 1 calc R . .
H3 H -0.5139 0.5413 0.0842 0.025 Uiso 1 1 calc R . .
C2 C -0.5579(2) 0.65487(11) 0.16633(11) 0.0245(5) Uani 1 1 d . . .
H4 H -0.5655 0.6215 0.2095 0.025 Uiso 1 1 calc R . .
C3 C -0.5008(2) 0.71601(11) 0.16348(12) 0.0348(6) Uani 1 1 d . . .
H6 H -0.4969 0.7515 0.1230 0.035 Uiso 1 1 calc R . .
H5 H -0.4202 0.7090 0.1700 0.035 Uiso 1 1 calc R . .
H7 H -0.5491 0.7263 0.1956 0.035 Uiso 1 1 calc R . .
C4 C -0.6883(2) 0.66468(13) 0.15816(13) 0.0381(6) Uani 1 1 d . . .
H10 H -0.7254 0.6249 0.1623 0.038 Uiso 1 1 calc R . .
H8 H -0.6869 0.6989 0.1173 0.038 Uiso 1 1 calc R . .
H9 H -0.7343 0.6764 0.1898 0.038 Uiso 1 1 calc R . .
C5 C -0.3980(2) 0.68586(11) 0.03111(11) 0.0279(5) Uani 1 1 d . . .
H11 H -0.3325 0.7130 0.0317 0.028 Uiso 1 1 calc R . .
C6 C -0.4941(3) 0.73042(13) 0.00428(13) 0.0435(7) Uani 1 1 d . . .
H12 H -0.4586 0.7615 -0.0381 0.043 Uiso 1 1 calc R . .
H13 H -0.5231 0.7531 0.0295 0.043 Uiso 1 1 calc R . .
H14 H -0.5607 0.7046 0.0047 0.043 Uiso 1 1 calc R . .
C7 C -0.3446(3) 0.65461(13) -0.01227(12) 0.0383(6) Uani 1 1 d . . .
H17 H -0.3051 0.6880 -0.0528 0.038 Uiso 1 1 calc R . .
H16 H -0.4086 0.6307 -0.0164 0.038 Uiso 1 1 calc R . .
H15 H -0.2866 0.6254 0.0051 0.038 Uiso 1 1 calc R . .
C8 C 0.0116(2) 0.60645(11) 0.15026(11) 0.0291(5) Uani 1 1 d . . .
H18 H 0.0860 0.6318 0.1232 0.029 Uiso 1 1 calc R . .
H20 H 0.0093 0.5648 0.1492 0.029 Uiso 1 1 calc R . .
H19 H 0.0071 0.6002 0.1925 0.029 Uiso 1 1 calc R . .
C9 C -0.0726(2) 0.68037(12) 0.03473(11) 0.0311(6) Uani 1 1 d . . .
H21 H -0.1398 0.7018 0.0168 0.032 Uiso 1 1 calc R . .
C10 C 0.0402(3) 0.72914(15) 0.00418(14) 0.0537(8) Uani 1 1 d . . .
H23 H 0.0597 0.7431 -0.0404 0.054 Uiso 1 1 calc R . .
H22 H 0.1073 0.7087 0.0208 0.054 Uiso 1 1 calc R . .
H24 H 0.0243 0.7662 0.0130 0.054 Uiso 1 1 calc R . .
C11 C -0.0471(3) 0.62298(16) 0.01875(14) 0.0508(8) Uani 1 1 d . . .
H25 H -0.0302 0.6380 -0.0260 0.051 Uiso 1 1 calc R . .
H27 H -0.1169 0.5916 0.0384 0.051 Uiso 1 1 calc R . .
H26 H 0.0217 0.6030 0.0338 0.051 Uiso 1 1 calc R . .
C12 C -0.1416(2) 0.72225(10) 0.14313(11) 0.0255(5) Uani 1 1 d . . .
H28 H -0.2034 0.7070 0.1829 0.026 Uiso 1 1 calc R . .
C13 C -0.1893(3) 0.78039(11) 0.09546(13) 0.0389(6) Uani 1 1 d . . .
H30 H -0.1264 0.8012 0.0576 0.039 Uiso 1 1 calc R . .
H29 H -0.2135 0.8110 0.1126 0.039 Uiso 1 1 calc R . .
H31 H -0.2579 0.7656 0.0861 0.039 Uiso 1 1 calc R . .
C14 C -0.0275(3) 0.74514(13) 0.15461(13) 0.0403(7) Uani 1 1 d . . .
H33 H 0.0361 0.7603 0.1168 0.040 Uiso 1 1 calc R . .
H32 H -0.0019 0.7095 0.1876 0.040 Uiso 1 1 calc R . .
H34 H -0.0448 0.7800 0.1667 0.040 Uiso 1 1 calc R . .
C15 C -0.5288(2) 0.39463(11) 0.18758(12) 0.0265(5) Uani 1 1 d . . .
H37 H -0.5552 0.3688 0.1692 0.027 Uiso 1 1 calc R . .
H35 H -0.5610 0.4364 0.1720 0.027 Uiso 1 1 calc R . .
H36 H -0.5575 0.3728 0.2325 0.027 Uiso 1 1 calc R . .
C16 C -0.3103(2) 0.32025(11) 0.18839(12) 0.0270(5) Uani 1 1 d . . .
H38 H -0.2244 0.3214 0.1894 0.027 Uiso 1 1 calc R . .
C17 C -0.3827(2) 0.27442(11) 0.25362(13) 0.0357(6) Uani 1 1 d . . .
H40 H -0.4666 0.2703 0.2531 0.036 Uiso 1 1 calc R . .
H39 H -0.3757 0.2916 0.2828 0.036 Uiso 1 1 calc R . .
H41 H -0.3516 0.2323 0.2662 0.036 Uiso 1 1 calc R . .
C18 C -0.3232(3) 0.29398(12) 0.14152(14) 0.0409(7) Uani 1 1 d . . .
H43 H -0.2660 0.3184 0.1022 0.041 Uiso 1 1 calc R . .
H42 H -0.4042 0.2981 0.1353 0.041 Uiso 1 1 calc R . .
H44 H -0.3074 0.2489 0.1575 0.041 Uiso 1 1 calc R . .
C19 C -0.3103(2) 0.46037(11) 0.07908(10) 0.0238(5) Uani 1 1 d . . .
H45 H -0.3244 0.5047 0.0742 0.024 Uiso 1 1 calc R . .
C20 C -0.1754(2) 0.46249(13) 0.05115(11) 0.0336(6) Uani 1 1 d . . .
H47 H -0.1546 0.4958 0.0087 0.034 Uiso 1 1 calc R . .
H48 H -0.1571 0.4210 0.0515 0.034 Uiso 1 1 calc R . .
H46 H -0.1293 0.4719 0.0756 0.034 Uiso 1 1 calc R . .
C21 C -0.3843(2) 0.44776(13) 0.03909(12) 0.0359(6) Uani 1 1 d . . .
H49 H -0.4693 0.4482 0.0560 0.036 Uiso 1 1 calc R . .
H50 H -0.3693 0.4060 0.0394 0.036 Uiso 1 1 calc R . .
H51 H -0.3610 0.4812 -0.0033 0.036 Uiso 1 1 calc R . .
C22 C -0.0221(2) 0.44848(12) 0.28429(11) 0.0274(5) Uani 1 1 d . . .
H53 H 0.0165 0.4917 0.2576 0.027 Uiso 1 1 calc R . .
H52 H 0.0364 0.4205 0.3029 0.027 Uiso 1 1 calc R . .
H54 H -0.0868 0.4499 0.3168 0.027 Uiso 1 1 calc R . .
C23 C -0.1239(2) 0.32641(11) 0.29229(11) 0.0260(5) Uani 1 1 d . . .
H55 H -0.1596 0.3058 0.2709 0.026 Uiso 1 1 calc R . .
C24 C -0.0125(2) 0.29057(12) 0.31080(13) 0.0376(6) Uani 1 1 d . . .
H57 H 0.0466 0.2955 0.2736 0.038 Uiso 1 1 calc R . .
H58 H -0.0370 0.2451 0.3369 0.038 Uiso 1 1 calc R . .
H56 H 0.0223 0.3087 0.3334 0.038 Uiso 1 1 calc R . .
C25 C -0.2173(2) 0.31695(13) 0.35176(12) 0.0411(7) Uani 1 1 d . . .
H60 H -0.2876 0.3389 0.3408 0.041 Uiso 1 1 calc R . .
H61 H -0.1829 0.3348 0.3747 0.041 Uiso 1 1 calc R . .
H59 H -0.2405 0.2712 0.3773 0.041 Uiso 1 1 calc R . .
C26 C 0.0366(2) 0.42818(12) 0.16407(11) 0.0253(5) Uani 1 1 d . . .
H62 H 0.0215 0.4682 0.1298 0.026 Uiso 1 1 calc R . .
C27 C 0.1647(2) 0.43933(14) 0.17023(13) 0.0365(6) Uani 1 1 d . . .
H64 H 0.2223 0.4464 0.1319 0.037 Uiso 1 1 calc R . .
H65 H 0.1826 0.4017 0.2043 0.037 Uiso 1 1 calc R . .
H63 H 0.1696 0.4769 0.1784 0.037 Uiso 1 1 calc R . .
C28 C 0.0339(2) 0.37433(13) 0.14300(12) 0.0330(6) Uani 1 1 d . . .
H66 H -0.0440 0.3702 0.1349 0.033 Uiso 1 1 calc R . .
H67 H 0.0476 0.3339 0.1754 0.033 Uiso 1 1 calc R . .
H68 H 0.0963 0.3849 0.1054 0.033 Uiso 1 1 calc R . .
C29 C -0.6860(2) 0.48491(11) 0.27262(11) 0.0287(5) Uani 1 1 d . . .
H69 H -0.6824 0.5314 0.2493 0.029 Uiso 1 1 calc R . .
H70 H -0.7675 0.4684 0.2970 0.029 Uiso 1 1 calc R . .
H71 H -0.6624 0.4655 0.2440 0.029 Uiso 1 1 calc R . .
C30 C -0.5705(2) 0.37278(10) 0.35881(11) 0.0266(5) Uani 1 1 d . . .
H72 H -0.5101 0.3658 0.3268 0.027 Uiso 1 1 calc R . .
C31 C -0.6870(2) 0.33317(12) 0.36883(13) 0.0396(6) Uani 1 1 d . . .
H73 H -0.7117 0.3482 0.3299 0.040 Uiso 1 1 calc R . .
H76 H -0.7499 0.3385 0.3998 0.040 Uiso 1 1 calc R . .
H74 H -0.6728 0.2879 0.3831 0.040 Uiso 1 1 calc R . .
C32 C -0.5221(3) 0.34460(12) 0.41819(12) 0.0380(6) Uani 1 1 d . . .
H77 H -0.4457 0.3679 0.4104 0.038 Uiso 1 1 calc R . .
H75 H -0.5108 0.2993 0.4297 0.038 Uiso 1 1 calc R . .
H78 H -0.5793 0.3489 0.4518 0.038 Uiso 1 1 calc R . .
C33 C -0.6572(2) 0.49043(11) 0.38859(11) 0.0257(5) Uani 1 1 d . . .
H79 H -0.6001 0.4875 0.4145 0.026 Uiso 1 1 calc R . .
C34 C -0.7722(2) 0.44671(13) 0.43151(12) 0.0370(6) Uani 1 1 d . . .
H80 H -0.8261 0.4451 0.4066 0.037 Uiso 1 1 calc R . .
H82 H -0.8119 0.4640 0.4600 0.037 Uiso 1 1 calc R . .
H81 H -0.7512 0.4035 0.4549 0.037 Uiso 1 1 calc R . .
C35 C -0.6892(2) 0.56092(12) 0.35987(13) 0.0371(6) Uani 1 1 d . . .
H85 H -0.6188 0.5884 0.3301 0.037 Uiso 1 1 calc R . .
H83 H -0.7156 0.5749 0.3925 0.037 Uiso 1 1 calc R . .
H84 H -0.7532 0.5638 0.3389 0.037 Uiso 1 1 calc R . .
C36 C -0.2643(2) 0.46457(11) 0.41704(10) 0.0261(5) Uani 1 1 d . . .
H86 H -0.2532 0.4283 0.4052 0.026 Uiso 1 1 calc R . .
C37 C -0.3738(2) 0.44315(12) 0.47318(11) 0.0350(6) Uani 1 1 d . . .
H87 H -0.3834 0.4757 0.4888 0.035 Uiso 1 1 calc R . .
H88 H -0.3613 0.4024 0.5057 0.035 Uiso 1 1 calc R . .
H89 H -0.4456 0.4379 0.4603 0.035 Uiso 1 1 calc R . .
C38 C -0.1495(2) 0.47377(14) 0.43721(12) 0.0387(7) Uani 1 1 d . . .
H90 H -0.1527 0.5119 0.4448 0.039 Uiso 1 1 calc R . .
H92 H -0.0791 0.4789 0.4045 0.039 Uiso 1 1 calc R . .
H91 H -0.1450 0.4362 0.4750 0.039 Uiso 1 1 calc R . .
C39 C -0.3834(2) 0.59619(11) 0.36906(10) 0.0243(5) Uani 1 1 d . . .
H93 H -0.4639 0.5732 0.3925 0.025 Uiso 1 1 calc R . .
C40 C -0.3305(2) 0.61656(12) 0.41186(12) 0.0314(6) Uani 1 1 d . . .
H94 H -0.2518 0.6397 0.3896 0.031 Uiso 1 1 calc R . .
H96 H -0.3230 0.5784 0.4485 0.031 Uiso 1 1 calc R . .
H95 H -0.3835 0.6444 0.4243 0.031 Uiso 1 1 calc R . .
C41 C -0.3992(2) 0.65732(12) 0.31215(11) 0.0349(6) Uani 1 1 d . . .
H97 H -0.4274 0.6449 0.2838 0.035 Uiso 1 1 calc R . .
H98 H -0.3227 0.6831 0.2911 0.035 Uiso 1 1 calc R . .
H99 H -0.4576 0.6824 0.3258 0.035 Uiso 1 1 calc R . .
C42 C -0.1366(2) 0.58738(11) 0.30221(11) 0.0279(5) Uani 1 1 d . . .
H100 H -0.1443 0.6222 0.2633 0.028 Uiso 1 1 calc R . .
H102 H -0.0773 0.5598 0.2938 0.028 Uiso 1 1 calc R . .
H101 H -0.1112 0.6052 0.3276 0.028 Uiso 1 1 calc R . .
C43 C -0.1559(2) -0.00327(12) 0.27800(11) 0.0274(5) Uani 1 1 d . . .
H103 H -0.1257 0.0175 0.2332 0.027 Uiso 1 1 calc R . .
H105 H -0.2369 0.0082 0.2888 0.027 Uiso 1 1 calc R . .
H104 H -0.1570 -0.0497 0.2928 0.027 Uiso 1 1 calc R . .
C44 C -0.09547(19) -0.03246(11) 0.40210(10) 0.0206(4) Uani 1 1 d . . .
H106 H -0.0542 -0.0717 0.4059 0.021 Uiso 1 1 calc R . .
C45 C -0.2293(2) -0.05613(12) 0.43190(11) 0.0304(5) Uani 1 1 d . . .
H109 H -0.2379 -0.0905 0.4735 0.030 Uiso 1 1 calc R . .
H107 H -0.2609 -0.0722 0.4068 0.030 Uiso 1 1 calc R . .
H108 H -0.2736 -0.0206 0.4342 0.030 Uiso 1 1 calc R . .
C46 C -0.0435(2) -0.00649(11) 0.44079(11) 0.0261(5) Uani 1 1 d . . .
H110 H -0.0580 -0.0392 0.4834 0.026 Uiso 1 1 calc R . .
H112 H -0.0820 0.0318 0.4397 0.026 Uiso 1 1 calc R . .
H111 H 0.0424 0.0044 0.4236 0.026 Uiso 1 1 calc R . .
C47 C -0.0968(2) 0.11005(11) 0.29981(11) 0.0274(5) Uani 1 1 d . . .
H113 H -0.0348 0.1310 0.3097 0.028 Uiso 1 1 calc R . .
C48 C -0.2197(2) 0.11084(13) 0.34091(13) 0.0383(6) Uani 1 1 d . . .
H116 H -0.2822 0.0904 0.3323 0.038 Uiso 1 1 calc R . .
H114 H -0.2360 0.1551 0.3319 0.038 Uiso 1 1 calc R . .
H115 H -0.2183 0.0875 0.3844 0.038 Uiso 1 1 calc R . .
C49 C 0.4364(2) 0.11509(11) 0.24190(11) 0.0254(5) Uani 1 1 d . . .
H118 H 0.4431 0.1099 0.2040 0.025 Uiso 1 1 calc R . .
H119 H 0.4771 0.0819 0.2693 0.025 Uiso 1 1 calc R . .
H117 H 0.4732 0.1573 0.2317 0.025 Uiso 1 1 calc R . .
C50 C 0.2148(2) 0.18429(10) 0.22684(10) 0.0238(5) Uani 1 1 d . . .
H120 H 0.1298 0.1856 0.2464 0.024 Uiso 1 1 calc R . .
C51 C 0.2190(2) 0.18244(12) 0.16433(11) 0.0331(6) Uani 1 1 d . . .
H122 H 0.1752 0.1430 0.1718 0.033 Uiso 1 1 calc R . .
H123 H 0.3020 0.1838 0.1431 0.033 Uiso 1 1 calc R . .
H121 H 0.1824 0.2194 0.1387 0.033 Uiso 1 1 calc R . .
C52 C 0.2860(2) 0.24641(10) 0.21510(12) 0.0303(6) Uani 1 1 d . . .
H124 H 0.3693 0.2467 0.1949 0.030 Uiso 1 1 calc R . .
H126 H 0.2822 0.2480 0.2544 0.030 Uiso 1 1 calc R . .
H125 H 0.2515 0.2837 0.1886 0.030 Uiso 1 1 calc R . .
C53 C 0.2609(2) 0.10710(10) 0.36190(10) 0.0212(5) Uani 1 1 d . . .
H127 H 0.2435 0.0614 0.3931 0.021 Uiso 1 1 calc R . .
C54 C 0.1565(2) 0.14375(11) 0.37979(11) 0.0294(5) Uani 1 1 d . . .
H128 H 0.0819 0.1268 0.3772 0.029 Uiso 1 1 calc R . .
H130 H 0.1718 0.1893 0.3515 0.029 Uiso 1 1 calc R . .
H129 H 0.1501 0.1382 0.4220 0.029 Uiso 1 1 calc R . .
C55 C 0.3784(2) 0.13213(12) 0.36863(12) 0.0321(6) Uani 1 1 d . . .
H132 H 0.4431 0.1072 0.3600 0.032 Uiso 1 1 calc R . .
H131 H 0.3681 0.1277 0.4107 0.032 Uiso 1 1 calc R . .
H133 H 0.3980 0.1773 0.3395 0.032 Uiso 1 1 calc R . .
C56 C -0.0984(3) 0.15130(12) 0.23095(12) 0.0395(7) Uani 1 1 d . . .
H134 H -0.1669 0.1360 0.2219 0.039 Uiso 1 1 calc R . .
H136 H -0.0248 0.1477 0.2044 0.039 Uiso 1 1 calc R . .
H135 H -0.1044 0.1961 0.2234 0.039 Uiso 1 1 calc R . .
C57 C -0.0085(2) -0.09764(12) 0.19946(11) 0.0295(5) Uani 1 1 d . . .
H138 H 0.0158 -0.1402 0.2222 0.030 Uiso 1 1 calc R . .
H139 H -0.0507 -0.0988 0.1696 0.030 Uiso 1 1 calc R . .
H137 H -0.0613 -0.0845 0.2283 0.030 Uiso 1 1 calc R . .
C58 C 0.2102(2) -0.06448(12) 0.09534(11) 0.0287(5) Uani 1 1 d . . .
H140 H 0.2877 -0.0376 0.0737 0.029 Uiso 1 1 calc R . .
C59 C 0.1376(2) -0.05439(15) 0.04602(12) 0.0433(7) Uani 1 1 d . . .
H142 H 0.0585 -0.0775 0.0665 0.043 Uiso 1 1 calc R . .
H143 H 0.1796 -0.0706 0.0170 0.043 Uiso 1 1 calc R . .
H141 H 0.1293 -0.0087 0.0236 0.043 Uiso 1 1 calc R . .
C60 C 0.2377(2) -0.13548(12) 0.12488(13) 0.0377(6) Uani 1 1 d . . .
H144 H 0.2887 -0.1457 0.0934 0.038 Uiso 1 1 calc R . .
H146 H 0.1631 -0.1632 0.1424 0.038 Uiso 1 1 calc R . .
H145 H 0.2787 -0.1424 0.1575 0.038 Uiso 1 1 calc R . .
C61 C 0.0729(2) 0.04613(11) 0.12256(11) 0.0269(5) Uani 1 1 d . . .
H147 H 0.0506 0.0585 0.1574 0.027 Uiso 1 1 calc R . .
C62 C -0.0423(2) 0.05024(14) 0.09791(13) 0.0394(7) Uani 1 1 d . . .
H150 H -0.1041 0.0176 0.1295 0.039 Uiso 1 1 calc R . .
H149 H -0.0238 0.0430 0.0608 0.039 Uiso 1 1 calc R . .
H148 H -0.0709 0.0927 0.0881 0.039 Uiso 1 1 calc R . .
C63 C 0.1709(2) 0.09822(12) 0.07300(11) 0.0340(6) Uani 1 1 d . . .
H153 H 0.1941 0.0897 0.0367 0.034 Uiso 1 1 calc R . .
H152 H 0.2404 0.0975 0.0897 0.034 Uiso 1 1 calc R . .
H151 H 0.1400 0.1403 0.0613 0.034 Uiso 1 1 calc R . .
C64 C 0.4592(2) -0.03808(10) 0.36916(11) 0.0260(5) Uani 1 1 d . . .
H154 H 0.4990 -0.0193 0.3253 0.026 Uiso 1 1 calc R . .
H156 H 0.5191 -0.0475 0.3936 0.026 Uiso 1 1 calc R . .
H155 H 0.4069 -0.0079 0.3778 0.026 Uiso 1 1 calc R . .
C65 C 0.3004(2) -0.14505(11) 0.47744(10) 0.0231(5) Uani 1 1 d . . .
H157 H 0.2557 -0.1877 0.4930 0.023 Uiso 1 1 calc R . .
C66 C 0.3999(2) -0.15364(12) 0.51351(11) 0.0353(6) Uani 1 1 d . . .
H158 H 0.4547 -0.1835 0.5058 0.035 Uiso 1 1 calc R . .
H160 H 0.3633 -0.1706 0.5577 0.035 Uiso 1 1 calc R . .
H159 H 0.4440 -0.1122 0.4996 0.035 Uiso 1 1 calc R . .
C67 C 0.2121(2) -0.09924(12) 0.49108(12) 0.0362(6) Uani 1 1 d . . .
H162 H 0.1689 -0.1196 0.5345 0.036 Uiso 1 1 calc R . .
H161 H 0.1553 -0.0898 0.4650 0.036 Uiso 1 1 calc R . .
H163 H 0.2562 -0.0594 0.4825 0.036 Uiso 1 1 calc R . .
C68 C 0.46826(19) -0.17699(10) 0.37580(11) 0.0223(5) Uani 1 1 d . . .
H164 H 0.4640 -0.1739 0.3347 0.022 Uiso 1 1 calc R . .
C69 C 0.4232(2) -0.24708(10) 0.42368(11) 0.0287(5) Uani 1 1 d . . .
H167 H 0.4340 -0.2536 0.4640 0.029 Uiso 1 1 calc R . .
H165 H 0.4687 -0.2768 0.4106 0.029 Uiso 1 1 calc R . .
H166 H 0.3386 -0.2549 0.4265 0.029 Uiso 1 1 calc R . .
C70 C 0.6023(2) -0.16505(12) 0.37255(13) 0.0353(6) Uani 1 1 d . . .
H168 H 0.6474 -0.1967 0.3624 0.035 Uiso 1 1 calc R . .
H170 H 0.6110 -0.1690 0.4125 0.035 Uiso 1 1 calc R . .
H169 H 0.6327 -0.1220 0.3407 0.035 Uiso 1 1 calc R . .
C71 C -0.0879(2) -0.17631(11) 0.36818(11) 0.0276(5) Uani 1 1 d . . .
H173 H -0.1351 -0.2178 0.3896 0.028 Uiso 1 1 calc R . .
H172 H -0.0946 -0.1557 0.3253 0.028 Uiso 1 1 calc R . .
H171 H -0.1178 -0.1492 0.3886 0.028 Uiso 1 1 calc R . .
C72 C 0.0675(2) -0.24232(10) 0.45596(10) 0.0254(5) Uani 1 1 d . . .
H174 H 0.1505 -0.2434 0.4618 0.026 Uiso 1 1 calc R . .
C73 C 0.0178(3) -0.31214(12) 0.47725(13) 0.0461(7) Uani 1 1 d . . .
H176 H 0.0705 -0.3315 0.4540 0.046 Uiso 1 1 calc R . .
H177 H -0.0620 -0.3123 0.4699 0.046 Uiso 1 1 calc R . .
H175 H 0.0135 -0.3367 0.5213 0.046 Uiso 1 1 calc R . .
C74 C -0.0086(3) -0.21495(13) 0.49835(12) 0.0392(6) Uani 1 1 d . . .
H179 H -0.0926 -0.2189 0.4979 0.039 Uiso 1 1 calc R . .
H178 H 0.0180 -0.1698 0.4834 0.039 Uiso 1 1 calc R . .
H180 H 0.0008 -0.2389 0.5405 0.039 Uiso 1 1 calc R . .
C75 C 0.1339(2) -0.22960(11) 0.31709(11) 0.0247(5) Uani 1 1 d . . .
H181 H 0.1529 -0.1945 0.2742 0.025 Uiso 1 1 calc R . .
C76 C 0.0414(2) -0.27793(12) 0.31758(13) 0.0387(6) Uani 1 1 d . . .
H183 H 0.0754 -0.2927 0.2862 0.039 Uiso 1 1 calc R . .
H184 H -0.0308 -0.2569 0.3086 0.039 Uiso 1 1 calc R . .
H182 H 0.0214 -0.3146 0.3582 0.039 Uiso 1 1 calc R . .
C77 C 0.2523(2) -0.26125(12) 0.32587(12) 0.0321(6) Uani 1 1 d . . .
H187 H 0.2795 -0.2770 0.2946 0.032 Uiso 1 1 calc R . .
H186 H 0.2389 -0.2970 0.3669 0.032 Uiso 1 1 calc R . .
H185 H 0.3129 -0.2296 0.3216 0.032 Uiso 1 1 calc R . .
C78 C 0.5754(2) -0.01426(11) 0.21395(11) 0.0261(5) Uani 1 1 d . . .
H190 H 0.5512 -0.0532 0.2526 0.026 Uiso 1 1 calc R . .
H188 H 0.5741 0.0230 0.2229 0.026 Uiso 1 1 calc R . .
H189 H 0.6561 -0.0166 0.1924 0.026 Uiso 1 1 calc R . .
C79 C 0.4989(2) 0.07805(10) 0.09424(10) 0.0232(5) Uani 1 1 d . . .
H191 H 0.4391 0.1053 0.1052 0.024 Uiso 1 1 calc R . .
C80 C 0.6243(2) 0.11025(11) 0.08363(12) 0.0306(6) Uani 1 1 d . . .
H194 H 0.6856 0.0834 0.0756 0.031 Uiso 1 1 calc R . .
H193 H 0.6296 0.1153 0.1204 0.031 Uiso 1 1 calc R . .
H192 H 0.6364 0.1523 0.0482 0.031 Uiso 1 1 calc R . .
C81 C 0.4826(2) 0.07921(12) 0.03308(11) 0.0316(6) Uani 1 1 d . . .
H197 H 0.4065 0.0558 0.0407 0.032 Uiso 1 1 calc R . .
H196 H 0.5479 0.0590 0.0170 0.032 Uiso 1 1 calc R . .
H195 H 0.4832 0.1236 0.0029 0.032 Uiso 1 1 calc R . .
C82 C 0.5120(2) -0.07193(11) 0.13599(11) 0.0257(5) Uani 1 1 d . . .
H198 H 0.4561 -0.0737 0.1110 0.026 Uiso 1 1 calc R . .
C83 C 0.4999(3) -0.13827(11) 0.19235(12) 0.0392(7) Uani 1 1 d . . .
H201 H 0.5172 -0.1715 0.1779 0.039 Uiso 1 1 calc R . .
H200 H 0.4185 -0.1471 0.2181 0.039 Uiso 1 1 calc R . .
H199 H 0.5562 -0.1380 0.2166 0.039 Uiso 1 1 calc R . .
C84 C 0.6418(2) -0.05934(12) 0.09551(12) 0.035 Uani 1 1 d . . .
H203 H 0.6498 -0.0188 0.0586 0.035 Uiso 1 1 calc R . .
H204 H 0.6592 -0.0942 0.0834 0.035 Uiso 1 1 calc R . .
H202 H 0.6979 -0.0572 0.1191 0.035 Uiso 1 1 calc R . .

loop_
_atom_site_aniso_label
_atom_site_aniso_U_11
_atom_site_aniso_U_22
_atom_site_aniso_U_33
_atom_site_aniso_U_23
_atom_site_aniso_U_13
_atom_site_aniso_U_12
Si1 0.0157(3) 0.0169(3) 0.0164(3) -0.0075(2) -0.0036(2) 0.0000(2)
Si2 0.0140(3) 0.0171(3) 0.0187(3) -0.0086(2) -0.0041(2) 0.0017(2)
Si3 0.0153(3) 0.0200(3) 0.0167(3) -0.0089(2) -0.0023(2) 0.0007(2)
Si4 0.0196(3) 0.0176(3) 0.0210(3) -0.0078(2) -0.0072(2) 0.0018(2)
Si5 0.0177(3) 0.0216(3) 0.0194(3) -0.0092(3) -0.0020(2) -0.0024(2)
Si6 0.0180(3) 0.0196(3) 0.0255(3) -0.0124(3) -0.0076(3) 0.0030(2)
Si7 0.0150(3) 0.0236(3) 0.0219(3) -0.0117(3) -0.0063(2) 0.0043(2)
Si8 0.0162(3) 0.0227(3) 0.0194(3) -0.0085(3) -0.0020(2) -0.0009(2)
Si9 0.0197(3) 0.0242(3) 0.0173(3) -0.0113(3) -0.0036(2) 0.0017(2)
Si10 0.0151(3) 0.0161(3) 0.0171(3) -0.0070(2) -0.0031(2) 0.0010(2)
Si11 0.0141(3) 0.0159(3) 0.0162(3) -0.0062(2) -0.0032(2) 0.0009(2)
Si12 0.0162(3) 0.0201(3) 0.0153(3) -0.0085(2) -0.0020(2) -0.0002(2)
Si13 0.0161(3) 0.0236(3) 0.0190(3) -0.0096(3) -0.0044(2) 0.0041(2)
Si14 0.0196(3) 0.0162(3) 0.0204(3) -0.0082(2) -0.0025(2) 0.0004(2)
Si15 0.0208(3) 0.0295(3) 0.0177(3) -0.0115(3) -0.0047(2) -0.0017(3)
Si16 0.0166(3) 0.0191(3) 0.0189(3) -0.0079(2) -0.0058(2) 0.0032(2)
Si17 0.0172(3) 0.0181(3) 0.0217(3) -0.0078(2) -0.0027(2) -0.0013(2)
Si18 0.0172(3) 0.0210(3) 0.0188(3) -0.0097(2) -0.0007(2) 0.0000(2)
C1 0.0247(12) 0.0270(12) 0.0263(12) -0.0130(10) -0.0082(10) 0.0030(9)
C2 0.0207(11) 0.0248(11) 0.0311(13) -0.0140(10) -0.0083(10) 0.0050(9)
C3 0.0402(15) 0.0297(13) 0.0391(15) -0.0200(12) -0.0077(12) 0.0029(11)
C4 0.0266(14) 0.0398(15) 0.0522(17) -0.0238(13) -0.0098(12) 0.0115(11)
C5 0.0283(13) 0.0218(11) 0.0271(13) -0.0038(10) -0.0076(10) -0.0016(10)
C6 0.0536(19) 0.0319(14) 0.0337(15) -0.0013(12) -0.0164(14) 0.0114(13)
C7 0.0473(17) 0.0358(14) 0.0225(13) -0.0062(11) -0.0033(12) -0.0016(12)
C8 0.0240(12) 0.0317(13) 0.0291(13) -0.0118(11) -0.0044(10) -0.0002(10)
C9 0.0260(13) 0.0409(14) 0.0221(12) -0.0119(11) -0.0012(10) 0.0023(11)
C10 0.0394(17) 0.066(2) 0.0334(16) -0.0097(15) 0.0102(13) -0.0109(15)
C11 0.0515(19) 0.075(2) 0.0411(17) -0.0400(16) -0.0107(14) 0.0162(17)
C12 0.0271(12) 0.0230(11) 0.0248(12) -0.0103(10) -0.0026(10) -0.0056(9)
C13 0.0446(17) 0.0233(12) 0.0457(17) -0.0128(12) -0.0091(13) 0.0014(11)
C14 0.0413(16) 0.0364(14) 0.0476(17) -0.0224(13) -0.0095(13) -0.0084(12)
C15 0.0215(12) 0.0250(12) 0.0362(14) -0.0157(11) -0.0081(10) 0.0018(9)
C16 0.0211(12) 0.0244(12) 0.0425(15) -0.0186(11) -0.0124(11) 0.0047(9)
C17 0.0310(14) 0.0227(12) 0.0482(17) -0.0087(12) -0.0130(12) 0.0029(10)
C18 0.0446(17) 0.0297(13) 0.0617(19) -0.0295(14) -0.0183(15) 0.0100(12)
C19 0.0263(12) 0.0262(12) 0.0262(12) -0.0164(10) -0.0103(10) 0.0061(9)
C20 0.0318(14) 0.0448(15) 0.0249(13) -0.0168(12) -0.0049(11) 0.0074(12)
C21 0.0421(16) 0.0433(15) 0.0367(15) -0.0250(13) -0.0220(13) 0.0122(12)
C22 0.0241(12) 0.0349(13) 0.0270(12) -0.0161(11) -0.0083(10) 0.0067(10)
C23 0.0246(12) 0.0239(11) 0.0289(13) -0.0098(10) -0.0093(10) 0.0051(9)
C24 0.0380(15) 0.0356(14) 0.0387(15) -0.0141(12) -0.0133(13) 0.0155(12)
C25 0.0386(16) 0.0326(14) 0.0373(16) -0.0058(12) 0.0002(12) 0.0026(12)
C26 0.0191(11) 0.0347(13) 0.0260(12) -0.0164(10) -0.0063(9) 0.0051(10)
C27 0.0174(12) 0.0586(17) 0.0407(15) -0.0300(14) -0.0032(11) 0.0029(11)
C28 0.0258(13) 0.0519(16) 0.0342(14) -0.0292(13) -0.0102(11) 0.0105(12)
C29 0.0241(12) 0.0323(13) 0.0294(13) -0.0123(11) -0.0077(10) -0.0010(10)
C30 0.0254(12) 0.0234(11) 0.0282(12) -0.0108(10) -0.0020(10) -0.0013(9)
C31 0.0393(16) 0.0292(13) 0.0416(16) -0.0123(12) 0.0015(12) -0.0107(11)
C32 0.0451(16) 0.0297(13) 0.0301(14) -0.0057(11) -0.0068(12) 0.0054(12)
C33 0.0199(11) 0.0320(12) 0.0245(12) -0.0131(10) -0.0021(9) 0.0005(9)
C34 0.0250(13) 0.0539(17) 0.0301(14) -0.0202(13) 0.0016(11) -0.0005(12)
C35 0.0349(15) 0.0407(15) 0.0416(16) -0.0245(13) -0.0074(12) 0.0104(12)
C36 0.0307(13) 0.0297(12) 0.0196(11) -0.0120(10) -0.0071(10) 0.0095(10)
C37 0.0402(15) 0.0380(14) 0.0210(12) -0.0090(11) -0.0041(11) 0.0060(12)
C38 0.0386(16) 0.0540(17) 0.0302(14) -0.0203(13) -0.0178(12) 0.0170(13)
C39 0.0249(12) 0.0280(12) 0.0224(11) -0.0142(10) -0.0039(9) 0.0038(9)
C40 0.0353(14) 0.0351(13) 0.0331(14) -0.0230(12) -0.0096(11) 0.0096(11)
C41 0.0416(16) 0.0341(14) 0.0304(14) -0.0161(12) -0.0073(12) 0.0104(12)
C42 0.0253(12) 0.0324(13) 0.0297(13) -0.0174(11) -0.0053(10) -0.0002(10)
C43 0.0219(12) 0.0384(14) 0.0220(12) -0.0132(10) -0.0052(9) -0.0002(10)
C44 0.0159(10) 0.0258(11) 0.0212(11) -0.0119(9) -0.0034(9) 0.0026(9)
C45 0.0242(12) 0.0380(14) 0.0252(12) -0.0138(11) 0.0022(10) -0.0052(10)
C46 0.0267(12) 0.0296(12) 0.0233(12) -0.0117(10) -0.0081(10) 0.0045(10)
C47 0.0240(12) 0.0273(12) 0.0308(13) -0.0117(10) -0.0088(10) 0.0085(10)
C48 0.0345(15) 0.0426(15) 0.0382(15) -0.0182(13) -0.0096(12) 0.0211(12)
C49 0.0249(12) 0.0217(11) 0.0276(12) -0.0100(10) -0.0036(10) 0.0012(9)
C50 0.0238(12) 0.0197(11) 0.0245(12) -0.0071(9) -0.0042(9) 0.0000(9)
C51 0.0401(15) 0.0294(13) 0.0231(12) -0.0054(10) -0.0068(11) -0.0013(11)
C52 0.0309(13) 0.0189(11) 0.0383(14) -0.0096(10) -0.0088(11) 0.0006(10)
C53 0.0240(11) 0.0189(10) 0.0204(11) -0.0089(9) -0.0036(9) 0.0001(9)
C54 0.0338(14) 0.0286(12) 0.0281(13) -0.0166(11) -0.0030(11) 0.0039(10)
C55 0.0338(14) 0.0360(14) 0.0308(13) -0.0187(11) -0.0067(11) -0.0037(11)
C56 0.0381(16) 0.0344(14) 0.0358(15) -0.0056(12) -0.0097(12) 0.0114(12)
C57 0.0259(13) 0.0367(13) 0.0261(12) -0.0150(11) -0.0033(10) -0.0016(10)
C58 0.0226(12) 0.0431(14) 0.0232(12) -0.0188(11) -0.0012(10) -0.0059(10)
C59 0.0326(15) 0.075(2) 0.0316(14) -0.0330(15) -0.0041(12) -0.0057(14)
C60 0.0312(14) 0.0448(15) 0.0448(16) -0.0318(13) 0.0027(12) -0.0083(12)
C61 0.0251(12) 0.0365(13) 0.0208(11) -0.0119(10) -0.0099(10) 0.0045(10)
C62 0.0320(15) 0.0511(17) 0.0334(15) -0.0133(13) -0.0152(12) 0.0077(13)
C63 0.0337(14) 0.0361(14) 0.0240(13) -0.0057(11) -0.0065(11) 0.0035(11)
C64 0.0265(12) 0.0240(11) 0.0269(12) -0.0099(10) -0.0075(10) 0.0018(9)
C65 0.0276(12) 0.0220(11) 0.0194(11) -0.0078(9) -0.0072(9) 0.0028(9)
C66 0.0457(16) 0.0354(14) 0.0254(13) -0.0111(11) -0.0142(12) 0.0028(12)
C67 0.0430(16) 0.0382(14) 0.0287(14) -0.0181(12) -0.0041(12) 0.0104(12)
C68 0.0187(11) 0.0258(11) 0.0262(12) -0.0139(10) -0.0073(9) 0.0067(9)
C69 0.0302(13) 0.0216(11) 0.0346(14) -0.0125(10) -0.0081(11) 0.0061(10)
C70 0.0205(12) 0.0332(14) 0.0520(17) -0.0182(13) -0.0090(12) 0.0076(10)
C71 0.0205(12) 0.0302(12) 0.0320(13) -0.0145(11) -0.0040(10) -0.0007(9)
C72 0.0250(12) 0.0207(11) 0.0225(12) -0.0030(9) -0.0034(9) -0.0009(9)
C73 0.0577(19) 0.0252(13) 0.0358(16) 0.0000(12) -0.0003(14) -0.0063(13)
C74 0.0451(17) 0.0409(15) 0.0248(13) -0.0104(12) -0.0035(12) 0.0071(13)
C75 0.0246(12) 0.0242(11) 0.0270(12) -0.0131(10) -0.0051(10) -0.0027(9)
C76 0.0395(16) 0.0360(14) 0.0488(17) -0.0259(13) -0.0103(13) -0.0040(12)
C77 0.0305(14) 0.0318(13) 0.0391(15) -0.0223(12) -0.0035(11) 0.0048(11)
C78 0.0267(12) 0.0277(12) 0.0267(12) -0.0144(10) -0.0066(10) 0.0050(10)
C79 0.0205(11) 0.0230(11) 0.0234(11) -0.0093(9) -0.0017(9) 0.0017(9)
C80 0.0266(13) 0.0256(12) 0.0321(14) -0.0076(11) -0.0023(11) -0.0018(10)
C81 0.0316(14) 0.0336(13) 0.0246(13) -0.0098(11) -0.0027(10) 0.0006(11)
C82 0.0257(12) 0.0273(12) 0.0258(12) -0.0153(10) -0.0013(10) -0.0019(9)
C83 0.0553(18) 0.0238(13) 0.0381(15) -0.0169(12) -0.0031(13) 0.0019(12)
C84 0.031 0.038 0.040 -0.026 0.002 0.004

loop_
_atom_type_symbol
_atom_type_description
_atom_type_scat_dispersion_real
_atom_type_scat_dispersion_imag
_atom_type_scat_source
C C 0.0033 0.0016 'International Tables Vol C Tables 4.2.6.8 and 6.1.1.4'
H H 0.0000 0.0000 'International Tables Vol C Tables 4.2.6.8 and 6.1.1.4'
Si Si 0.0817 0.0704 'International Tables Vol C Tables 4.2.6.8 and 6.1.1.4'

loop_
_geom_angle_atom_site_label_1
_geom_angle_atom_site_label_2
_geom_angle_atom_site_label_3
_geom_angle
_geom_angle_site_symmetry_1
_geom_angle_site_symmetry_3
_geom_angle_publ_flag
Si2 Si1 Si3 59.85(2) . . ?
Si2 Si1 Si5 116.39(3) . . ?
Si3 Si1 Si5 122.76(3) . . ?
Si2 Si1 Si4 124.88(3) . . ?
Si3 Si1 Si4 112.15(3) . . ?
Si5 Si1 Si4 111.87(3) . . ?
Si3 Si2 Si1 60.21(2) . . ?
Si3 Si2 Si6 126.27(3) . . ?
Si1 Si2 Si6 110.53(3) . . ?
Si3 Si2 Si7 116.61(3) . . ?
Si1 Si2 Si7 126.47(3) . . ?
Si6 Si2 Si7 109.73(3) . . ?
Si2 Si3 Si1 59.94(2) . . ?
Si2 Si3 Si8 112.19(3) . . ?
Si1 Si3 Si8 124.43(3) . . ?
Si2 Si3 Si9 123.26(3) . . ?
Si1 Si3 Si9 116.47(3) . . ?
Si8 Si3 Si9 111.79(3) . . ?
C1 Si4 C2 106.99(11) . . ?
C1 Si4 C5 103.23(11) . . ?
C2 Si4 C5 112.80(11) . . ?
C1 Si4 Si1 118.16(7) . . ?
C2 Si4 Si1 104.17(7) . . ?
C5 Si4 Si1 111.68(8) . . ?
C8 Si5 C9 103.21(11) . . ?
C8 Si5 C12 110.59(11) . . ?
C9 Si5 C12 109.95(11) . . ?
C8 Si5 Si1 109.95(8) . . ?
C9 Si5 Si1 110.55(8) . . ?
C12 Si5 Si1 112.22(8) . . ?
C15 Si6 C19 107.24(10) . . ?
C15 Si6 C16 104.26(10) . . ?
C19 Si6 C16 112.62(11) . . ?
C15 Si6 Si2 116.22(8) . . ?
C19 Si6 Si2 104.12(7) . . ?
C16 Si6 Si2 112.49(8) . . ?
C22 Si7 C26 109.32(11) . . ?
C22 Si7 C23 102.78(11) . . ?
C26 Si7 C23 111.19(11) . . ?
C22 Si7 Si2 112.29(8) . . ?
C26 Si7 Si2 112.81(7) . . ?
C23 Si7 Si2 108.00(7) . . ?
C29 Si8 C33 103.99(11) . . ?
C29 Si8 C30 107.01(11) . . ?
C33 Si8 C30 112.28(10) . . ?
C29 Si8 Si3 115.53(8) . . ?
C33 Si8 Si3 113.07(8) . . ?
C30 Si8 Si3 105.01(8) . . ?
C42 Si9 C39 103.78(11) . . ?
C42 Si9 C36 108.70(11) . . ?
C39 Si9 C36 110.29(10) . . ?
C42 Si9 Si3 111.50(8) . . ?
C39 Si9 Si3 108.82(7) . . ?
C36 Si9 Si3 113.33(8) . . ?
Si12 Si10 Si11 60.18(2) . . ?
Si12 Si10 Si14 116.00(3) . . ?
Si11 Si10 Si14 123.92(3) . . ?
Si12 Si10 Si13 125.65(3) . . ?
Si11 Si10 Si13 112.09(3) . . ?
Si14 Si10 Si13 110.97(3) . . ?
Si10 Si11 Si12 59.77(2) . . ?
Si10 Si11 Si17 125.19(3) . . ?
Si12 Si11 Si17 113.52(3) . . ?
Si10 Si11 Si16 117.19(3) . . ?
Si12 Si11 Si16 121.78(3) . . ?
Si17 Si11 Si16 110.85(3) . . ?
Si10 Si12 Si11 60.05(2) . . ?
Si10 Si12 Si15 110.56(3) . . ?
Si11 Si12 Si15 122.81(3) . . ?
Si10 Si12 Si18 124.74(3) . . ?
Si11 Si12 Si18 118.57(3) . . ?
Si15 Si12 Si18 111.45(3) . . ?
C43 Si13 C44 107.36(10) . . ?
C43 Si13 C47 103.84(11) . . ?
C44 Si13 C47 111.70(10) . . ?
C43 Si13 Si10 118.48(8) . . ?
C44 Si13 Si10 102.03(7) . . ?
C47 Si13 Si10 113.45(8) . . ?
C49 Si14 C50 103.13(10) . . ?
C49 Si14 C53 109.10(10) . . ?
C50 Si14 C53 111.39(10) . . ?
C49 Si14 Si10 112.40(8) . . ?
C50 Si14 Si10 106.70(7) . . ?
C53 Si14 Si10 113.62(7) . . ?
C57 Si15 C58 103.71(11) . . ?
C57 Si15 C61 107.04(11) . . ?
C58 Si15 C61 113.12(11) . . ?
C57 Si15 Si12 116.16(8) . . ?
C58 Si15 Si12 112.22(8) . . ?
C61 Si15 Si12 104.75(8) . . ?
C64 Si16 C65 103.09(11) . . ?
C64 Si16 C68 110.83(10) . . ?
C65 Si16 C68 109.52(10) . . ?
C64 Si16 Si11 110.61(7) . . ?
C65 Si16 Si11 111.84(7) . . ?
C68 Si16 Si11 110.73(7) . . ?
C71 Si17 C72 103.55(11) . . ?
C71 Si17 C75 106.65(11) . . ?
C72 Si17 C75 113.27(10) . . ?
C71 Si17 Si11 117.67(8) . . ?
C72 Si17 Si11 110.41(8) . . ?
C75 Si17 Si11 105.50(7) . . ?
C78 Si18 C82 102.29(10) . . ?
C78 Si18 C79 108.91(10) . . ?
C82 Si18 C79 110.88(10) . . ?
C78 Si18 Si12 113.29(8) . . ?
C82 Si18 Si12 108.22(8) . . ?
C79 Si18 Si12 112.77(7) . . ?
Si4 C1 H2 109.5 . . ?
Si4 C1 H1 109.5 . . ?
H2 C1 H1 109.5 . . ?
Si4 C1 H3 109.5 . . ?
H2 C1 H3 109.5 . . ?
H1 C1 H3 109.5 . . ?
C3 C2 C4 110.0(2) . . ?
C3 C2 Si4 114.08(17) . . ?
C4 C2 Si4 114.94(17) . . ?
C3 C2 H4 105.6 . . ?
C4 C2 H4 105.6 . . ?
Si4 C2 H4 105.6 . . ?
C2 C3 H6 109.5 . . ?
C2 C3 H5 109.5 . . ?
H6 C3 H5 109.5 . . ?
C2 C3 H7 109.5 . . ?
H6 C3 H7 109.5 . . ?
H5 C3 H7 109.5 . . ?
C2 C4 H10 109.5 . . ?
C2 C4 H8 109.5 . . ?
H10 C4 H8 109.5 . . ?
C2 C4 H9 109.5 . . ?
H10 C4 H9 109.5 . . ?
H8 C4 H9 109.5 . . ?
C7 C5 C6 109.1(2) . . ?
C7 C5 Si4 110.71(16) . . ?
C6 C5 Si4 112.83(18) . . ?
C7 C5 H11 108.0 . . ?
C6 C5 H11 108.0 . . ?
Si4 C5 H11 108.0 . . ?
C5 C6 H12 109.5 . . ?
C5 C6 H13 109.5 . . ?
H12 C6 H13 109.5 . . ?
C5 C6 H14 109.5 . . ?
H12 C6 H14 109.5 . . ?
H13 C6 H14 109.5 . . ?
C5 C7 H17 109.5 . . ?
C5 C7 H16 109.5 . . ?
H17 C7 H16 109.5 . . ?
C5 C7 H15 109.5 . . ?
H17 C7 H15 109.5 . . ?
H16 C7 H15 109.5 . . ?
Si5 C8 H18 109.5 . . ?
Si5 C8 H20 109.5 . . ?
H18 C8 H20 109.5 . . ?
Si5 C8 H19 109.5 . . ?
H18 C8 H19 109.5 . . ?
H20 C8 H19 109.5 . . ?
C11 C9 C10 108.7(2) . . ?
C11 C9 Si5 109.88(18) . . ?
C10 C9 Si5 113.02(19) . . ?
C11 C9 H21 108.4 . . ?
C10 C9 H21 108.4 . . ?
Si5 C9 H21 108.4 . . ?
C9 C10 H23 109.5 . . ?
C9 C10 H22 109.5 . . ?
H23 C10 H22 109.5 . . ?
C9 C10 H24 109.5 . . ?
H23 C10 H24 109.5 . . ?
H22 C10 H24 109.5 . . ?
C9 C11 H25 109.5 . . ?
C9 C11 H27 109.5 . . ?
H25 C11 H27 109.5 . . ?
C9 C11 H26 109.5 . . ?
H25 C11 H26 109.5 . . ?
H27 C11 H26 109.5 . . ?
C13 C12 C14 109.38(19) . . ?
C13 C12 Si5 114.15(17) . . ?
C14 C12 Si5 113.17(17) . . ?
C13 C12 H28 106.5 . . ?
C14 C12 H28 106.5 . . ?
Si5 C12 H28 106.5 . . ?
C12 C13 H30 109.5 . . ?
C12 C13 H29 109.5 . . ?
H30 C13 H29 109.5 . . ?
C12 C13 H31 109.5 . . ?
H30 C13 H31 109.5 . . ?
H29 C13 H31 109.5 . . ?
C12 C14 H33 109.5 . . ?
C12 C14 H32 109.5 . . ?
H33 C14 H32 109.5 . . ?
C12 C14 H34 109.5 . . ?
H33 C14 H34 109.5 . . ?
H32 C14 H34 109.5 . . ?
Si6 C15 H37 109.5 . . ?
Si6 C15 H35 109.5 . . ?
H37 C15 H35 109.5 . . ?
Si6 C15 H36 109.5 . . ?
H37 C15 H36 109.5 . . ?
H35 C15 H36 109.5 . . ?
C17 C16 C18 109.8(2) . . ?
C17 C16 Si6 109.90(17) . . ?
C18 C16 Si6 113.02(16) . . ?
C17 C16 H38 108.0 . . ?
C18 C16 H38 108.0 . . ?
Si6 C16 H38 108.0 . . ?
C16 C17 H40 109.5 . . ?
C16 C17 H39 109.5 . . ?
H40 C17 H39 109.5 . . ?
C16 C17 H41 109.5 . . ?
H40 C17 H41 109.5 . . ?
H39 C17 H41 109.5 . . ?
C16 C18 H43 109.5 . . ?
C16 C18 H42 109.5 . . ?
H43 C18 H42 109.5 . . ?
C16 C18 H44 109.5 . . ?
H43 C18 H44 109.5 . . ?
H42 C18 H44 109.5 . . ?
C20 C19 C21 109.9(2) . . ?
C20 C19 Si6 114.01(15) . . ?
C21 C19 Si6 115.29(17) . . ?
C20 C19 H45 105.6 . . ?
C21 C19 H45 105.6 . . ?
Si6 C19 H45 105.6 . . ?
C19 C20 H47 109.5 . . ?
C19 C20 H48 109.5 . . ?
H47 C20 H48 109.5 . . ?
C19 C20 H46 109.5 . . ?
H47 C20 H46 109.5 . . ?
H48 C20 H46 109.5 . . ?
C19 C21 H49 109.5 . . ?
C19 C21 H50 109.5 . . ?
H49 C21 H50 109.5 . . ?
C19 C21 H51 109.5 . . ?
H49 C21 H51 109.5 . . ?
H50 C21 H51 109.5 . . ?
Si7 C22 H53 109.5 . . ?
Si7 C22 H52 109.5 . . ?
H53 C22 H52 109.5 . . ?
Si7 C22 H54 109.5 . . ?
H53 C22 H54 109.5 . . ?
H52 C22 H54 109.5 . . ?
C25 C23 C24 108.7(2) . . ?
C25 C23 Si7 111.17(16) . . ?
C24 C23 Si7 113.28(17) . . ?
C25 C23 H55 107.8 . . ?
C24 C23 H55 107.8 . . ?
Si7 C23 H55 107.8 . . ?
C23 C24 H57 109.5 . . ?
C23 C24 H58 109.5 . . ?
H57 C24 H58 109.5 . . ?
C23 C24 H56 109.5 . . ?
H57 C24 H56 109.5 . . ?
H58 C24 H56 109.5 . . ?
C23 C25 H60 109.5 . . ?
C23 C25 H61 109.5 . . ?
H60 C25 H61 109.5 . . ?
C23 C25 H59 109.5 . . ?
H60 C25 H59 109.5 . . ?
H61 C25 H59 109.5 . . ?
C28 C26 C27 109.1(2) . . ?
C28 C26 Si7 114.92(17) . . ?
C27 C26 Si7 112.73(16) . . ?
C28 C26 H62 106.5 . . ?
C27 C26 H62 106.5 . . ?
Si7 C26 H62 106.5 . . ?
C26 C27 H64 109.5 . . ?
C26 C27 H65 109.5 . . ?
H64 C27 H65 109.5 . . ?
C26 C27 H63 109.5 . . ?
H64 C27 H63 109.5 . . ?
H65 C27 H63 109.5 . . ?
C26 C28 H66 109.5 . . ?
C26 C28 H67 109.5 . . ?
H66 C28 H67 109.5 . . ?
C26 C28 H68 109.5 . . ?
H66 C28 H68 109.5 . . ?
H67 C28 H68 109.5 . . ?
Si8 C29 H69 109.5 . . ?
Si8 C29 H70 109.5 . . ?
H69 C29 H70 109.5 . . ?
Si8 C29 H71 109.5 . . ?
H69 C29 H71 109.5 . . ?
H70 C29 H71 109.5 . . ?
C32 C30 C31 110.2(2) . . ?
C32 C30 Si8 113.60(17) . . ?
C31 C30 Si8 114.73(16) . . ?
C32 C30 H72 105.8 . . ?
C31 C30 H72 105.8 . . ?
Si8 C30 H72 105.8 . . ?
C30 C31 H73 109.5 . . ?
C30 C31 H76 109.5 . . ?
H73 C31 H76 109.5 . . ?
C30 C31 H74 109.5 . . ?
H73 C31 H74 109.5 . . ?
H76 C31 H74 109.5 . . ?
C30 C32 H77 109.5 . . ?
C30 C32 H75 109.5 . . ?
H77 C32 H75 109.5 . . ?
C30 C32 H78 109.5 . . ?
H77 C32 H78 109.5 . . ?
H75 C32 H78 109.5 . . ?
C34 C33 C35 108.8(2) . . ?
C34 C33 Si8 112.38(17) . . ?
C35 C33 Si8 111.48(16) . . ?
C34 C33 H79 108.0 . . ?
C35 C33 H79 108.0 . . ?
Si8 C33 H79 108.0 . . ?
C33 C34 H80 109.5 . . ?
C33 C34 H82 109.5 . . ?
H80 C34 H82 109.5 . . ?
C33 C34 H81 109.5 . . ?
H80 C34 H81 109.5 . . ?
H82 C34 H81 109.5 . . ?
C33 C35 H85 109.5 . . ?
C33 C35 H83 109.5 . . ?
H85 C35 H83 109.5 . . ?
C33 C35 H84 109.5 . . ?
H85 C35 H84 109.5 . . ?
H83 C35 H84 109.5 . . ?
C37 C36 C38 109.6(2) . . ?
C37 C36 Si9 114.02(16) . . ?
C38 C36 Si9 112.50(17) . . ?
C37 C36 H86 106.7 . . ?
C38 C36 H86 106.7 . . ?
Si9 C36 H86 106.7 . . ?
C36 C37 H87 109.5 . . ?
C36 C37 H88 109.5 . . ?
H87 C37 H88 109.5 . . ?
C36 C37 H89 109.5 . . ?
H87 C37 H89 109.5 . . ?
H88 C37 H89 109.5 . . ?
C36 C38 H90 109.5 . . ?
C36 C38 H92 109.5 . . ?
H90 C38 H92 109.5 . . ?
C36 C38 H91 109.5 . . ?
H90 C38 H91 109.5 . . ?
H92 C38 H91 109.5 . . ?
C41 C39 C40 109.03(19) . . ?
C41 C39 Si9 111.68(16) . . ?
C40 C39 Si9 111.71(15) . . ?
C41 C39 H93 108.1 . . ?
C40 C39 H93 108.1 . . ?
Si9 C39 H93 108.1 . . ?
C39 C40 H94 109.5 . . ?
C39 C40 H96 109.5 . . ?
H94 C40 H96 109.5 . . ?
C39 C40 H95 109.5 . . ?
H94 C40 H95 109.5 . . ?
H96 C40 H95 109.5 . . ?
C39 C41 H97 109.5 . . ?
C39 C41 H98 109.5 . . ?
H97 C41 H98 109.5 . . ?
C39 C41 H99 109.5 . . ?
H97 C41 H99 109.5 . . ?
H98 C41 H99 109.5 . . ?
Si9 C42 H100 109.5 . . ?
Si9 C42 H102 109.5 . . ?
H100 C42 H102 109.5 . . ?
Si9 C42 H101 109.5 . . ?
H100 C42 H101 109.5 . . ?
H102 C42 H101 109.5 . . ?
Si13 C43 H103 109.5 . . ?
Si13 C43 H105 109.5 . . ?
H103 C43 H105 109.5 . . ?
Si13 C43 H104 109.5 . . ?
H103 C43 H104 109.5 . . ?
H105 C43 H104 109.5 . . ?
C46 C44 C45 110.51(19) . . ?
C46 C44 Si13 112.93(15) . . ?
C45 C44 Si13 116.28(15) . . ?
C46 C44 H106 105.4 . . ?
C45 C44 H106 105.4 . . ?
Si13 C44 H106 105.4 . . ?
C44 C45 H109 109.5 . . ?
C44 C45 H107 109.5 . . ?
H109 C45 H107 109.5 . . ?
C44 C45 H108 109.5 . . ?
H109 C45 H108 109.5 . . ?
H107 C45 H108 109.5 . . ?
C44 C46 H110 109.5 . . ?
C44 C46 H112 109.5 . . ?
H110 C46 H112 109.5 . . ?
C44 C46 H111 109.5 . . ?
H110 C46 H111 109.5 . . ?
H112 C46 H111 109.5 . . ?
C48 C47 C56 108.55(19) . . ?
C48 C47 Si13 112.54(17) . . ?
C56 C47 Si13 112.17(17) . . ?
C48 C47 H113 107.8 . . ?
C56 C47 H113 107.8 . . ?
Si13 C47 H113 107.8 . . ?
C47 C48 H116 109.5 . . ?
C47 C48 H114 109.5 . . ?
H116 C48 H114 109.5 . . ?
C47 C48 H115 109.5 . . ?
H116 C48 H115 109.5 . . ?
H114 C48 H115 109.5 . . ?
Si14 C49 H118 109.5 . . ?
Si14 C49 H119 109.5 . . ?
H118 C49 H119 109.5 . . ?
Si14 C49 H117 109.5 . . ?
H118 C49 H117 109.5 . . ?
H119 C49 H117 109.5 . . ?
C51 C50 C52 109.45(19) . . ?
C51 C50 Si14 110.73(16) . . ?
C52 C50 Si14 112.39(15) . . ?
C51 C50 H120 108.0 . . ?
C52 C50 H120 108.0 . . ?
Si14 C50 H120 108.0 . . ?
C50 C51 H122 109.5 . . ?
C50 C51 H123 109.5 . . ?
H122 C51 H123 109.5 . . ?
C50 C51 H121 109.5 . . ?
H122 C51 H121 109.5 . . ?
H123 C51 H121 109.5 . . ?
C50 C52 H124 109.5 . . ?
C50 C52 H126 109.5 . . ?
H124 C52 H126 109.5 . . ?
C50 C52 H125 109.5 . . ?
H124 C52 H125 109.5 . . ?
H126 C52 H125 109.5 . . ?
C55 C53 C54 109.40(19) . . ?
C55 C53 Si14 113.63(16) . . ?
C54 C53 Si14 113.29(15) . . ?
C55 C53 H127 106.7 . . ?
C54 C53 H127 106.7 . . ?
Si14 C53 H127 106.7 . . ?
C53 C54 H128 109.5 . . ?
C53 C54 H130 109.5 . . ?
H128 C54 H130 109.5 . . ?
C53 C54 H129 109.5 . . ?
H128 C54 H129 109.5 . . ?
H130 C54 H129 109.5 . . ?
C53 C55 H132 109.5 . . ?
C53 C55 H131 109.5 . . ?
H132 C55 H131 109.5 . . ?
C53 C55 H133 109.5 . . ?
H132 C55 H133 109.5 . . ?
H131 C55 H133 109.5 . . ?
C47 C56 H134 109.5 . . ?
C47 C56 H136 109.5 . . ?
H134 C56 H136 109.5 . . ?
C47 C56 H135 109.5 . . ?
H134 C56 H135 109.5 . . ?
H136 C56 H135 109.5 . . ?
Si15 C57 H138 109.5 . . ?
Si15 C57 H139 109.5 . . ?
H138 C57 H139 109.5 . . ?
Si15 C57 H137 109.5 . . ?
H138 C57 H137 109.5 . . ?
H139 C57 H137 109.5 . . ?
C60 C58 C59 109.5(2) . . ?
C60 C58 Si15 111.29(16) . . ?
C59 C58 Si15 112.08(17) . . ?
C60 C58 H140 107.9 . . ?
C59 C58 H140 107.9 . . ?
Si15 C58 H140 107.9 . . ?
C58 C59 H142 109.5 . . ?
C58 C59 H143 109.5 . . ?
H142 C59 H143 109.5 . . ?
C58 C59 H141 109.5 . . ?
H142 C59 H141 109.5 . . ?
H143 C59 H141 109.5 . . ?
C58 C60 H144 109.5 . . ?
C58 C60 H146 109.5 . . ?
H144 C60 H146 109.5 . . ?
C58 C60 H145 109.5 . . ?
H144 C60 H145 109.5 . . ?
H146 C60 H145 109.5 . . ?
C63 C61 C62 109.84(19) . . ?
C63 C61 Si15 113.58(16) . . ?
C62 C61 Si15 115.74(18) . . ?
C63 C61 H147 105.6 . . ?
C62 C61 H147 105.6 . . ?
Si15 C61 H147 105.6 . . ?
C61 C62 H150 109.5 . . ?
C61 C62 H149 109.5 . . ?
H150 C62 H149 109.5 . . ?
C61 C62 H148 109.5 . . ?
H150 C62 H148 109.5 . . ?
H149 C62 H148 109.5 . . ?
C61 C63 H153 109.5 . . ?
C61 C63 H152 109.5 . . ?
H153 C63 H152 109.5 . . ?
C61 C63 H151 109.5 . . ?
H153 C63 H151 109.5 . . ?
H152 C63 H151 109.5 . . ?
Si16 C64 H154 109.5 . . ?
Si16 C64 H156 109.5 . . ?
H154 C64 H156 109.5 . . ?
Si16 C64 H155 109.5 . . ?
H154 C64 H155 109.5 . . ?
H156 C64 H155 109.5 . . ?
C67 C65 C66 109.3(2) . . ?
C67 C65 Si16 111.55(15) . . ?
C66 C65 Si16 111.56(17) . . ?
C67 C65 H157 108.1 . . ?
C66 C65 H157 108.1 . . ?
Si16 C65 H157 108.1 . . ?
C65 C66 H158 109.5 . . ?
C65 C66 H160 109.5 . . ?
H158 C66 H160 109.5 . . ?
C65 C66 H159 109.5 . . ?
H158 C66 H159 109.5 . . ?
H160 C66 H159 109.5 . . ?
C65 C67 H162 109.5 . . ?
C65 C67 H161 109.5 . . ?
H162 C67 H161 109.5 . . ?
C65 C67 H163 109.5 . . ?
H162 C67 H163 109.5 . . ?
H161 C67 H163 109.5 . . ?
C70 C68 C69 108.85(18) . . ?
C70 C68 Si16 114.82(16) . . ?
C69 C68 Si16 112.71(16) . . ?
C70 C68 H164 106.6 . . ?
C69 C68 H164 106.6 . . ?
Si16 C68 H164 106.6 . . ?
C68 C69 H167 109.5 . . ?
C68 C69 H165 109.5 . . ?
H167 C69 H165 109.5 . . ?
C68 C69 H166 109.5 . . ?
H167 C69 H166 109.5 . . ?
H165 C69 H166 109.5 . . ?
C68 C70 H168 109.5 . . ?
C68 C70 H170 109.5 . . ?
H168 C70 H170 109.5 . . ?
C68 C70 H169 109.5 . . ?
H168 C70 H169 109.5 . . ?
H170 C70 H169 109.5 . . ?
Si17 C71 H173 109.5 . . ?
Si17 C71 H172 109.5 . . ?
H173 C71 H172 109.5 . . ?
Si17 C71 H171 109.5 . . ?
H173 C71 H171 109.5 . . ?
H172 C71 H171 109.5 . . ?
C73 C72 C74 108.7(2) . . ?
C73 C72 Si17 113.11(18) . . ?
C74 C72 Si17 111.54(15) . . ?
C73 C72 H174 107.7 . . ?
C74 C72 H174 107.7 . . ?
Si17 C72 H174 107.7 . . ?
C72 C73 H176 109.5 . . ?
C72 C73 H177 109.5 . . ?
H176 C73 H177 109.5 . . ?
C72 C73 H175 109.5 . . ?
H176 C73 H175 109.5 . . ?
H177 C73 H175 109.5 . . ?
C72 C74 H179 109.5 . . ?
C72 C74 H178 109.5 . . ?
H179 C74 H178 109.5 . . ?
C72 C74 H180 109.5 . . ?
H179 C74 H180 109.5 . . ?
H178 C74 H180 109.5 . . ?
C77 C75 C76 109.4(2) . . ?
C77 C75 Si17 115.13(16) . . ?
C76 C75 Si17 114.85(17) . . ?
C77 C75 H181 105.5 . . ?
C76 C75 H181 105.5 . . ?
Si17 C75 H181 105.5 . . ?
C75 C76 H183 109.5 . . ?
C75 C76 H184 109.5 . . ?
H183 C76 H184 109.5 . . ?
C75 C76 H182 109.5 . . ?
H183 C76 H182 109.5 . . ?
H184 C76 H182 109.5 . . ?
C75 C77 H187 109.5 . . ?
C75 C77 H186 109.5 . . ?
H187 C77 H186 109.5 . . ?
C75 C77 H185 109.5 . . ?
H187 C77 H185 109.5 . . ?
H186 C77 H185 109.5 . . ?
Si18 C78 H190 109.5 . . ?
Si18 C78 H188 109.5 . . ?
H190 C78 H188 109.5 . . ?
Si18 C78 H189 109.5 . . ?
H190 C78 H189 109.5 . . ?
H188 C78 H189 109.5 . . ?
C81 C79 C80 109.79(19) . . ?
C81 C79 Si18 114.00(16) . . ?
C80 C79 Si18 112.20(15) . . ?
C81 C79 H191 106.8 . . ?
C80 C79 H191 106.8 . . ?
Si18 C79 H191 106.8 . . ?
C79 C80 H194 109.5 . . ?
C79 C80 H193 109.5 . . ?
H194 C80 H193 109.5 . . ?
C79 C80 H192 109.5 . . ?
H194 C80 H192 109.5 . . ?
H193 C80 H192 109.5 . . ?
C79 C81 H197 109.5 . . ?
C79 C81 H196 109.5 . . ?
H197 C81 H196 109.5 . . ?
C79 C81 H195 109.5 . . ?
H197 C81 H195 109.5 . . ?
H196 C81 H195 109.5 . . ?
C83 C82 C84 108.4(2) . . ?
C83 C82 Si18 110.13(16) . . ?
C84 C82 Si18 113.23(16) . . ?
C83 C82 H198 108.3 . . ?
C84 C82 H198 108.3 . . ?
Si18 C82 H198 108.3 . . ?
C82 C83 H201 109.5 . . ?
C82 C83 H200 109.5 . . ?
H201 C83 H200 109.5 . . ?
C82 C83 H199 109.5 . . ?
H201 C83 H199 109.5 . . ?
H200 C83 H199 109.5 . . ?
C82 C84 H203 109.5 . . ?
C82 C84 H204 109.5 . . ?
H203 C84 H204 109.5 . . ?
C82 C84 H202 109.5 . . ?
H203 C84 H202 109.5 . . ?
H204 C84 H202 109.5 . . ?

loop_
_geom_bond_atom_site_label_1
_geom_bond_atom_site_label_2
_geom_bond_distance
_geom_bond_site_symmetry_2
_geom_bond_publ_flag
Si1 Si2 2.3892(8) . ?
Si1 Si3 2.3957(8) . ?
Si1 Si5 2.3973(8) . ?
Si1 Si4 2.4111(8) . ?
Si2 Si3 2.3871(9) . ?
Si2 Si6 2.3918(8) . ?
Si2 Si7 2.3997(8) . ?
Si3 Si8 2.3962(8) . ?
Si3 Si9 2.4007(8) . ?
Si4 C1 1.861(2) . ?
Si4 C2 1.893(2) . ?
Si4 C5 1.893(2) . ?
Si5 C8 1.870(2) . ?
Si5 C9 1.891(2) . ?
Si5 C12 1.895(2) . ?
Si6 C15 1.864(2) . ?
Si6 C19 1.892(2) . ?
Si6 C16 1.904(2) . ?
Si7 C22 1.863(2) . ?
Si7 C26 1.899(2) . ?
Si7 C23 1.897(2) . ?
Si8 C29 1.861(2) . ?
Si8 C33 1.888(2) . ?
Si8 C30 1.901(2) . ?
Si9 C42 1.857(2) . ?
Si9 C39 1.897(2) . ?
Si9 C36 1.906(2) . ?
Si10 Si12 2.3835(9) . ?
Si10 Si11 2.3902(8) . ?
Si10 Si14 2.3936(8) . ?
Si10 Si13 2.4118(8) . ?
Si11 Si12 2.3932(8) . ?
Si11 Si17 2.3987(8) . ?
Si11 Si16 2.4018(8) . ?
Si12 Si15 2.3967(8) . ?
Si12 Si18 2.4092(8) . ?
Si13 C43 1.864(2) . ?
Si13 C44 1.891(2) . ?
Si13 C47 1.895(2) . ?
Si14 C49 1.864(2) . ?
Si14 C50 1.902(2) . ?
Si14 C53 1.905(2) . ?
Si15 C57 1.863(2) . ?
Si15 C58 1.893(2) . ?
Si15 C61 1.900(2) . ?
Si16 C64 1.860(2) . ?
Si16 C65 1.893(2) . ?
Si16 C68 1.902(2) . ?
Si17 C71 1.868(2) . ?
Si17 C72 1.894(2) . ?
Si17 C75 1.896(2) . ?
Si18 C78 1.865(2) . ?
Si18 C82 1.891(2) . ?
Si18 C79 1.910(2) . ?
C1 H2 0.9600 . ?
C1 H1 0.9600 . ?
C1 H3 0.9600 . ?
C2 C3 1.512(3) . ?
C2 C4 1.535(3) . ?
C2 H4 0.9800 . ?
C3 H6 0.9600 . ?
C3 H5 0.9600 . ?
C3 H7 0.9600 . ?
C4 H10 0.9600 . ?
C4 H8 0.9600 . ?
C4 H9 0.9600 . ?
C5 C7 1.522(3) . ?
C5 C6 1.534(3) . ?
C5 H11 0.9800 . ?
C6 H12 0.9600 . ?
C6 H13 0.9600 . ?
C6 H14 0.9600 . ?
C7 H17 0.9600 . ?
C7 H16 0.9600 . ?
C7 H15 0.9600 . ?
C8 H18 0.9600 . ?
C8 H20 0.9600 . ?
C8 H19 0.9600 . ?
C9 C11 1.519(4) . ?
C9 C10 1.528(4) . ?
C9 H21 0.9800 . ?
C10 H23 0.9600 . ?
C10 H22 0.9600 . ?
C10 H24 0.9600 . ?
C11 H25 0.9600 . ?
C11 H27 0.9600 . ?
C11 H26 0.9600 . ?
C12 C13 1.525(3) . ?
C12 C14 1.526(3) . ?
C12 H28 0.9800 . ?
C13 H30 0.9600 . ?
C13 H29 0.9600 . ?
C13 H31 0.9600 . ?
C14 H33 0.9600 . ?
C14 H32 0.9600 . ?
C14 H34 0.9600 . ?
C15 H37 0.9600 . ?
C15 H35 0.9600 . ?
C15 H36 0.9600 . ?
C16 C17 1.518(3) . ?
C16 C18 1.525(3) . ?
C16 H38 0.9800 . ?
C17 H40 0.9600 . ?
C17 H39 0.9600 . ?
C17 H41 0.9600 . ?
C18 H43 0.9600 . ?
C18 H42 0.9600 . ?
C18 H44 0.9600 . ?
C19 C20 1.521(3) . ?
C19 C21 1.526(3) . ?
C19 H45 0.9800 . ?
C20 H47 0.9600 . ?
C20 H48 0.9600 . ?
C20 H46 0.9600 . ?
C21 H49 0.9600 . ?
C21 H50 0.9600 . ?
C21 H51 0.9600 . ?
C22 H53 0.9600 . ?
C22 H52 0.9600 . ?
C22 H54 0.9600 . ?
C23 C25 1.519(3) . ?
C23 C24 1.537(3) . ?
C23 H55 0.9800 . ?
C24 H57 0.9600 . ?
C24 H58 0.9600 . ?
C24 H56 0.9600 . ?
C25 H60 0.9600 . ?
C25 H61 0.9600 . ?
C25 H59 0.9600 . ?
C26 C28 1.518(3) . ?
C26 C27 1.527(3) . ?
C26 H62 0.9800 . ?
C27 H64 0.9600 . ?
C27 H65 0.9600 . ?
C27 H63 0.9600 . ?
C28 H66 0.9600 . ?
C28 H67 0.9600 . ?
C28 H68 0.9600 . ?
C29 H69 0.9600 . ?
C29 H70 0.9600 . ?
C29 H71 0.9600 . ?
C30 C32 1.528(3) . ?
C30 C31 1.525(3) . ?
C30 H72 0.9800 . ?
C31 H73 0.9600 . ?
C31 H76 0.9600 . ?
C31 H74 0.9600 . ?
C32 H77 0.9600 . ?
C32 H75 0.9600 . ?
C32 H78 0.9600 . ?
C33 C34 1.525(3) . ?
C33 C35 1.526(3) . ?
C33 H79 0.9800 . ?
C34 H80 0.9600 . ?
C34 H82 0.9600 . ?
C34 H81 0.9600 . ?
C35 H85 0.9600 . ?
C35 H83 0.9600 . ?
C35 H84 0.9600 . ?
C36 C37 1.526(3) . ?
C36 C38 1.534(3) . ?
C36 H86 0.9800 . ?
C37 H87 0.9600 . ?
C37 H88 0.9600 . ?
C37 H89 0.9600 . ?
C38 H90 0.9600 . ?
C38 H92 0.9600 . ?
C38 H91 0.9600 . ?
C39 C41 1.528(3) . ?
C39 C40 1.532(3) . ?
C39 H93 0.9800 . ?
C40 H94 0.9600 . ?
C40 H96 0.9600 . ?
C40 H95 0.9600 . ?
C41 H97 0.9600 . ?
C41 H98 0.9600 . ?
C41 H99 0.9600 . ?
C42 H100 0.9600 . ?
C42 H102 0.9600 . ?
C42 H101 0.9600 . ?
C43 H103 0.9600 . ?
C43 H105 0.9600 . ?
C43 H104 0.9600 . ?
C44 C46 1.518(3) . ?
C44 C45 1.523(3) . ?
C44 H106 0.9800 . ?
C45 H109 0.9600 . ?
C45 H107 0.9600 . ?
C45 H108 0.9600 . ?
C46 H110 0.9600 . ?
C46 H112 0.9600 . ?
C46 H111 0.9600 . ?
C47 C48 1.526(3) . ?
C47 C56 1.530(3) . ?
C47 H113 0.9800 . ?
C48 H116 0.9600 . ?
C48 H114 0.9600 . ?
C48 H115 0.9600 . ?
C49 H118 0.9600 . ?
C49 H119 0.9600 . ?
C49 H117 0.9600 . ?
C50 C51 1.523(3) . ?
C50 C52 1.524(3) . ?
C50 H120 0.9800 . ?
C51 H122 0.9600 . ?
C51 H123 0.9600 . ?
C51 H121 0.9600 . ?
C52 H124 0.9600 . ?
C52 H126 0.9600 . ?
C52 H125 0.9600 . ?
C53 C55 1.525(3) . ?
C53 C54 1.527(3) . ?
C53 H127 0.9800 . ?
C54 H128 0.9600 . ?
C54 H130 0.9600 . ?
C54 H129 0.9600 . ?
C55 H132 0.9600 . ?
C55 H131 0.9600 . ?
C55 H133 0.9600 . ?
C56 H134 0.9600 . ?
C56 H136 0.9600 . ?
C56 H135 0.9600 . ?
C57 H138 0.9600 . ?
C57 H139 0.9600 . ?
C57 H137 0.9600 . ?
C58 C60 1.522(3) . ?
C58 C59 1.535(3) . ?
C58 H140 0.9800 . ?
C59 H142 0.9600 . ?
C59 H143 0.9600 . ?
C59 H141 0.9600 . ?
C60 H144 0.9600 . ?
C60 H146 0.9600 . ?
C60 H145 0.9600 . ?
C61 C63 1.522(3) . ?
C61 C62 1.537(3) . ?
C61 H147 0.9800 . ?
C62 H150 0.9600 . ?
C62 H149 0.9600 . ?
C62 H148 0.9600 . ?
C63 H153 0.9600 . ?
C63 H152 0.9600 . ?
C63 H151 0.9600 . ?
C64 H154 0.9600 . ?
C64 H156 0.9600 . ?
C64 H155 0.9600 . ?
C65 C67 1.520(3) . ?
C65 C66 1.535(3) . ?
C65 H157 0.9800 . ?
C66 H158 0.9600 . ?
C66 H160 0.9600 . ?
C66 H159 0.9600 . ?
C67 H162 0.9600 . ?
C67 H161 0.9600 . ?
C67 H163 0.9600 . ?
C68 C70 1.526(3) . ?
C68 C69 1.528(3) . ?
C68 H164 0.9800 . ?
C69 H167 0.9600 . ?
C69 H165 0.9600 . ?
C69 H166 0.9600 . ?
C70 H168 0.9600 . ?
C70 H170 0.9600 . ?
C70 H169 0.9600 . ?
C71 H173 0.9600 . ?
C71 H172 0.9600 . ?
C71 H171 0.9600 . ?
C72 C73 1.519(3) . ?
C72 C74 1.523(3) . ?
C72 H174 0.9800 . ?
C73 H176 0.9600 . ?
C73 H177 0.9600 . ?
C73 H175 0.9600 . ?
C74 H179 0.9600 . ?
C74 H178 0.9600 . ?
C74 H180 0.9600 . ?
C75 C77 1.525(3) . ?
C75 C76 1.526(3) . ?
C75 H181 0.9800 . ?
C76 H183 0.9600 . ?
C76 H184 0.9600 . ?
C76 H182 0.9600 . ?
C77 H187 0.9600 . ?
C77 H186 0.9600 . ?
C77 H185 0.9600 . ?
C78 H190 0.9600 . ?
C78 H188 0.9600 . ?
C78 H189 0.9600 . ?
C79 C81 1.523(3) . ?
C79 C80 1.527(3) . ?
C79 H191 0.9800 . ?
C80 H194 0.9600 . ?
C80 H193 0.9600 . ?
C80 H192 0.9600 . ?
C81 H197 0.9600 . ?
C81 H196 0.9600 . ?
C81 H195 0.9600 . ?
C82 C83 1.525(3) . ?
C82 C84 1.529(3) . ?
C82 H198 0.9800 . ?
C83 H201 0.9600 . ?
C83 H200 0.9600 . ?
C83 H199 0.9600 . ?
C84 H203 0.9600 . ?
C84 H204 0.9600 . ?
C84 H202 0.9600 . ?
